data_1559452
loop_
_publ_author_name
'Daugherty, Patricia A.'
'Glerup, Jorgen'
'Goodson, Patricia A.'
'Hodgson, Derek J.'
'Michelsen, Kirsten'

_publ_section_title
;
 Structural and Magnetic Characterization of Manganese(III) Complexes of
 1,4,8,11-Tetraazacyclotetradecane (Cyclam)
;
_journal_name_full 'Acta Chemica Scandinavica'
_journal_page_first 244
_journal_page_last 253
_journal_paper_doi 10.3891/acta.chem.scand.45-0244
_journal_volume 45
_journal_year 1991
_chemical_formula_sum 'C10 H24 Mn N7 O9'
_chemical_formula_weight 441.276
_chemical_name_common
;
[Mn(cyclam)(NO3)2]NO3
;
_space_group_IT_number 15
_space_group_name_Hall '-C 2yc'
_space_group_name_H-M_alt 'C 1 2/c 1'
_symmetry_cell_setting monoclinic
_symmetry_Int_Tables_number 15
_symmetry_space_group_name_Hall '-C 2yc'
_symmetry_space_group_name_H-M 'C 1 2/c 1'
_cell_angle_alpha 90.
_cell_angle_beta 106.76(1)
_cell_angle_gamma 90.
_cell_formula_units_Z 4
_cell_length_a 12.977(2)
_cell_length_b 8.904(2)
_cell_length_c 15.562(2)
_cell_volume 1721.8(5)
_diffrn_ambient_temperature 294
_diffrn_radiation_probe x-ray
_diffrn_radiation_type MoK\a
_diffrn_radiation_wavelength 0.71069
_exptl_absorpt_coefficient_mu 0.80
_exptl_crystal_density_diffrn 1.496
_exptl_crystal_F_000 960
_refine_ls_goodness_of_fit_ref 0.88
_refine_ls_number_reflns 930
_refine_ls_R_factor_gt 0.0369
_refine_ls_wR_factor_gt 0.0470
_cod_data_source_file Acta-Chem-Scand-1991-45-244-1.cif
_cod_data_source_block 1
_cod_original_cell_volume 1721.7(4)
_cod_original_sg_symbol_H-M 'C 2/c'
_cod_database_code 1559452

loop_
_space_group_symop_id
_space_group_symop_operation_xyz
1 x,y,z
2 -x,y,1/2-z
3 -x,-y,-z
4 x,-y,1/2+z
5 1/2+x,1/2+y,z
6 1/2-x,1/2+y,1/2-z
7 1/2-x,1/2-y,-z
8 1/2+x,1/2-y,1/2+z

loop_
_atom_site_label
_atom_site_type_symbol
_atom_site_thermal_displace_type
_atom_site_fract_x
_atom_site_fract_y
_atom_site_fract_z
_atom_site_occupancy
_atom_site_U_iso_or_equiv
_atom_site_calc_flag
_atom_site_refinement_flags
_atom_site_disorder_assembly
_atom_site_disorder_group
Mn Mn Uiso 0.00000 0.00000 0.50000 1.000 0.0190(10) . . . .
O1 O Uiso -0.1332(2) 0.0213(4) 0.5623(2) 1.000 0.0310(10) . . . .
O2 O Uiso -0.2449(3) 0.1281(4) 0.6217(2) 1.000 0.0330(10) . . . .
O3 O Uiso -0.1420(3) 0.2647(4) 0.5662(2) 1.000 0.0320(10) . . . .
N1 N Uiso 0.0486(3) -0.1817(5) 0.5816(3) 1.000 0.0240(10) . . . .
N4 N Uiso 0.1024(4) 0.1171(5) 0.6011(3) 1.000 0.0240(10) . . . .
N10 N Uiso -0.1739(3) 0.1413(5) 0.5837(2) 1.000 0.0270(10) . . . .
C2 C Uiso 0.1068(5) -0.1238(6) 0.6721(3) 1.000 0.033(2) . . . .
C3 C Uiso 0.1741(4) 0.0075(8) 0.6610(3) 1.000 0.033(2) . . . .
O4 O Uiso 0.00000 0.1889(6) 0.75000 1.000 0.036(2) . . . .
O5 O Uiso 0.0630(4) 0.3983(5) 0.7176(3) 1.000 0.056(2) . . . .
C5 C Uiso 0.1635(4) 0.2407(6) 0.5742(4) 1.000 0.033(2) . . . .
C6 C Uiso 0.0921(5) 0.3534(6) 0.5117(4) 1.000 0.035(2) . . . .
C7 C Uiso 0.0368(4) 0.2952(6) 0.4185(4) 1.000 0.025(2) . . . .
N20 N Uiso 0.00000 0.3308(7) 0.75000 1.000 0.034(2) . . . .

loop_
_atom_type_symbol
_atom_type_description
_atom_type_scat_dispersion_real
_atom_type_scat_dispersion_imag
_atom_type_scat_source
C C 0.0033 0.0016 ' International Tables Vol C Tables 4.2.6.8 and 6.1.1.4'
Mn Mn 0.3368 0.7283 ' International Tables Vol C Tables 4.2.6.8 and 6.1.1.4'
N N 0.0061 0.0033 ' International Tables Vol C Tables 4.2.6.8 and 6.1.1.4'
O O 0.0106 0.0060 ' International Tables Vol C Tables 4.2.6.8 and 6.1.1.4'

loop_
_geom_angle_atom_site_label_1
_geom_angle_atom_site_label_2
_geom_angle_atom_site_label_3
_geom_angle
_geom_angle_site_symmetry_1
_geom_angle_site_symmetry_2
_geom_angle_site_symmetry_3
_geom_angle_publ_flag
O1 Mn N1 86.32(15) . . . yes
O1 Mn N4 92.05(17) . . . yes
O1 Mn O1 180.00 . . 3_556 yes
O1 Mn N1 93.68(15) . . 3_556 yes
O1 Mn N4 87.95(17) . . 3_556 yes
N1 Mn N4 84.79(18) . . . yes
O1 Mn N1 93.68(15) 3_556 . . yes
N1 Mn N1 180.00 . . 3_556 yes
N1 Mn N4 95.21(18) . . 3_556 yes
O1 Mn N4 87.95(17) 3_556 . . yes
N1 Mn N4 95.21(18) 3_556 . . yes
N4 Mn N4 180.00 . . 3_556 yes
O1 Mn N1 86.32(15) 3_556 . 3_556 yes
O1 Mn N4 92.05(17) 3_556 . 3_556 yes
N1 Mn N4 84.79(18) 3_556 . 3_556 yes
Mn O1 N10 128.1(3) . . . yes
Mn N1 C2 107.2(3) . . . yes
Mn N1 C7 116.0(3) . . 3_556 yes
C2 N1 C7 114.1(4) . . 3_556 yes
Mn N4 C3 107.6(3) . . . yes
Mn N4 C5 116.5(3) . . . yes
C3 N4 C5 112.1(5) . . . yes
O1 N10 O2 117.8(4) . . . yes
O1 N10 O3 119.8(4) . . . yes
O2 N10 O3 122.4(4) . . . yes
N1 C2 C3 108.4(4) . . . yes
N4 C3 C2 107.8(4) . . . yes
N4 C5 C6 113.2(5) . . . yes
C5 C6 C7 115.0(5) . . . no
N1 C7 C6 112.2(5) 3_556 . . yes
O4 N20 O5 119.2(3) . . . yes
O4 N20 O5 119.2(3) . . 2_556 yes
O5 N20 O5 121.7(6) . . 2_556 yes

loop_
_geom_bond_atom_site_label_1
_geom_bond_atom_site_label_2
_geom_bond_distance
_geom_bond_site_symmetry_1
_geom_bond_site_symmetry_2
_geom_bond_publ_flag
Mn O1 2.220(3) . . yes
Mn N1 2.041(4) . . yes
Mn N4 2.030(5) . . yes
Mn O1 2.220(3) . 3_556 yes
Mn N1 2.041(4) . 3_556 yes
Mn N4 2.030(5) . 3_556 yes
O1 N10 1.278(5) . . yes
O2 N10 1.236(5) . . yes
O3 N10 1.232(6) . . yes
N1 C2 1.485(7) . . yes
N1 C7 1.500(7) . 3_556 yes
N4 C3 1.479(8) . . yes
N4 C5 1.485(7) . . yes
C2 C3 1.499(9) . . no
O4 N20 1.264(8) . . yes
C5 C6 1.514(8) . . no
O5 N20 1.234(6) . . yes
C6 C7 1.512(8) . . no

loop_
_geom_torsion_atom_site_label_1
_geom_torsion_atom_site_label_2
_geom_torsion_atom_site_label_3
_geom_torsion_atom_site_label_4
_geom_torsion
_geom_torsion_site_symmetry_1
_geom_torsion_site_symmetry_2
_geom_torsion_site_symmetry_3
_geom_torsion_site_symmetry_4
_geom_torsion_publ_flag
N1 Mn O1 N10 141.8(3) . . . . no
N4 Mn O1 N10 57.2(3) . . . . no
N1 Mn O1 N10 -38.2(3) 3_556 . . . no
N4 Mn O1 N10 -122.8(3) 3_556 . . . no
O1 Mn N1 C2 -79.3(3) . . . . no
O1 Mn N1 C7 49.6(4) . . . 3_556 no
N4 Mn N1 C2 13.1(4) . . . . no
N4 Mn N1 C7 142.0(4) . . . 3_556 no
O1 Mn N1 C2 100.7(3) 3_556 . . . no
N4 Mn N1 C2 -166.9(4) 3_556 . . . no
O1 Mn N4 C3 102.0(3) . . . . no
O1 Mn N4 C5 -131.2(4) . . . . no
N1 Mn N4 C3 15.9(3) . . . . no
N1 Mn N4 C5 142.6(4) . . . . no
O1 Mn N4 C3 -78.0(3) 3_556 . . . no
O1 Mn N4 C5 48.8(4) 3_556 . . . no
N1 Mn N4 C3 -164.1(3) 3_556 . . . no
N1 Mn N4 C5 -37.4(4) 3_556 . . . no
O1 Mn N1 C7 130.5(4) . . 3_556 . no
N4 Mn N1 C7 38.1(4) . . 3_556 . no
Mn O1 N10 O2 -176.8(3) . . . . no
Mn O1 N10 O3 3.3(5) . . . . no
C2 N1 C7 C6 -178.7(5) . . 3_556 3_556 no
Mn N1 C2 C3 -39.7(5) . . . . no
C7 N1 C2 C3 -169.6(5) 3_556 . . . no
Mn N4 C3 C2 -41.8(5) . . . . no
C3 N4 C5 C6 179.2(5) . . . . no
C5 N4 C3 C2 -171.1(4) . . . . no
Mn N4 C5 C6 54.7(6) . . . . no
N1 C2 C3 N4 54.8(6) . . . . no
N4 C5 C6 C7 -69.3(7) . . . . no
C5 C6 C7 N1 69.7(6) . . . 3_556 no
